data_2104897
loop_
_publ_author_name
'Chainok, Kittipong'
'Haller, Kenneth J.'
'Rae, A. David'
'Willis, Anthony C.'
'Williams, Ian D.'

_publ_section_title
;
 Investigation of the structure and phase transitions of the polymeric
 inorganic--organic hybrids: [<i>M</i>(Im)~4~V~2~O~6~]~{\\infty ~};
 <i>M</i> = Mn, Co, Ni, Im = imidazole
;
_journal_coeditor_code GW5007
_journal_issue 1
_journal_name_full 'Acta Crystallographica Section B'
_journal_page_first 41
_journal_page_last 52
_journal_paper_doi 10.1107/S0108768110042941
_journal_volume 67
_journal_year 2011
_chemical_formula_iupac '[Co(C3 H4 N2)4 V2 O6]'
_chemical_formula_moiety 'C12 H16 Co N8 O6 V2'
_chemical_formula_structural '[Co(C3 H4 N2)4 V2 O6]'
_chemical_formula_sum 'C12 H16 Co N8 O6 V2'
_chemical_formula_weight 529.125
_chemical_name_systematic
;
catena-tetrakis(imidazole)-tetrakis(\m~2~-oxo)-dioxo-cobalt(ii)-di-vanadium
;
_space_group_IT_number 88
_symmetry_cell_setting tetragonal
_symmetry_space_group_name_Hall '-I 4ad'
_symmetry_space_group_name_H-M 'I 41/a :2'
_cell_angle_alpha 90.00
_cell_angle_beta 90.00
_cell_angle_gamma 90.00
_cell_formula_units_Z 32
_cell_length_a 22.8863(3)
_cell_length_b 22.8863(3)
_cell_length_c 29.2700(3)
_cell_measurement_reflns_used 91573
_cell_measurement_temperature 170(2)
_cell_measurement_theta_max 30.034
_cell_measurement_theta_min 2.546
_cell_volume 15331.1(3)
_diffrn_ambient_temperature 170(2)
_diffrn_measured_fraction_theta_full 0.998
_diffrn_measured_fraction_theta_max 0.998
_diffrn_measurement_device_type 'Enraf-Nonius KappaCCD'
_diffrn_measurement_method '\f scan plus \w scans with \k offsets'
_diffrn_radiation_monochromator graphite
_diffrn_radiation_source 'fine-focus sealed tube'
_diffrn_radiation_type MoK\a
_diffrn_radiation_wavelength 0.71073
_diffrn_reflns_av_R_equivalents 0.057
_diffrn_reflns_av_sigmaI/netI 0.037
_diffrn_reflns_limit_h_max 32
_diffrn_reflns_limit_h_min -32
_diffrn_reflns_limit_k_max 30
_diffrn_reflns_limit_k_min -32
_diffrn_reflns_limit_l_max 41
_diffrn_reflns_limit_l_min -41
_diffrn_reflns_number 107994
_diffrn_reflns_reduction_process
;
Lorentz and polarization correction applied
;
_diffrn_reflns_theta_full 30.04
_diffrn_reflns_theta_max 30.04
_diffrn_reflns_theta_min 2.76
_exptl_absorpt_coefficient_mu 1.86
_exptl_absorpt_correction_T_max 0.719
_exptl_absorpt_correction_T_min 0.639
_exptl_absorpt_correction_type multi-scan
_exptl_absorpt_process_details
;
from symmetry-related measurements
Sortav (Blessing 1995)
;
_exptl_crystal_colour Orange-red
_exptl_crystal_density_diffrn 1.835
_exptl_crystal_density_method 'not measured'
_exptl_crystal_description Hexagonal
_exptl_crystal_F_000 8480
_exptl_crystal_size_max 0.25
_exptl_crystal_size_mid 0.19
_exptl_crystal_size_min 0.18
_refine_diff_density_max 2.40
_refine_diff_density_min -1.40
_refine_ls_extinction_method none
_refine_ls_goodness_of_fit_ref 2.0952
_refine_ls_hydrogen_treatment constr
_refine_ls_matrix_type full
_refine_ls_number_parameters 318
_refine_ls_number_reflns 6461
_refine_ls_number_restraints 2
_refine_ls_R_factor_all 0.0501
_refine_ls_R_factor_gt 0.0399
_refine_ls_shift/su_max 0.2
_refine_ls_structure_factor_coef F
_refine_ls_weighting_details 'w = 1/[\s(F)^2^ + (0.0004F)^2^]'
_refine_ls_weighting_scheme calc
_refine_ls_wR_factor_ref 0.0647
_reflns_number_gt 6461
_reflns_number_total 11199
_reflns_threshold_expression I>3\s(I)
_cod_data_source_file gw5007.cif
_cod_data_source_block Co_170K
_cod_original_sg_symbol_H-M 'I 41/a'
_cod_database_code 2104897

loop_
_symmetry_equiv_pos_as_xyz
'x, y, z'
'-y+3/4, x+1/4, z+1/4'
'-x, -y+1/2, z'
'y+1/4, -x+1/4, z+1/4'
'-x, -y, -z'
'y+3/4, -x+1/4, -z+1/4'
'x, y+1/2, -z'
'-y+1/4, x+1/4, -z+1/4'
'x+1/2, y+1/2, z+1/2'
'-y+5/4, x+3/4, z+3/4'
'-x+1/2, -y+1, z+1/2'
'y+3/4, -x+3/4, z+3/4'
'-x+1/2, -y+1/2, -z+1/2'
'y+5/4, -x+3/4, -z+3/4'
'x+1/2, y+1, -z+1/2'
'-y+3/4, x+3/4, -z+3/4'

loop_
_atom_site_aniso_label
_atom_site_aniso_U_11
_atom_site_aniso_U_22
_atom_site_aniso_U_33
_atom_site_aniso_U_12
_atom_site_aniso_U_13
_atom_site_aniso_U_23
Co1 0.0134(2) 0.0127(3) 0.0141(2) -0.0015(2) 0.0015(2) -0.0007(2)
Co2 0.0165(5) 0.0121(4) 0.0134(4) 0.0011(3) 0.00000(10) 0.00000(10)
Co3 0.0158(5) 0.0146(5) 0.0134(4) 0.0024(3) 0.00000(10) 0.00000(10)
V1 0.0124(4) 0.0139(4) 0.0161(3) -0.0003(3) -0.0009(3) 0.0002(3)
V2 0.0136(4) 0.0115(4) 0.0190(4) -0.0001(3) -0.0001(3) -0.0029(3)
V3 0.0125(4) 0.0140(4) 0.0139(3) -0.0011(3) 0.0022(3) -0.0002(3)
V4 0.0152(4) 0.0134(4) 0.0144(3) 0.0016(3) 0.0003(3) 0.0026(3)
O1 0.0124(16) 0.0266(17) 0.0240(15) -0.0043(13) -0.0006(12) -0.0025(12)
O2 0.0173(17) 0.0239(18) 0.0244(15) -0.0014(14) 0.0005(13) -0.0053(13)
O3 0.0285(19) 0.032(2) 0.0226(15) -0.0063(15) 0.0001(13) 0.0090(13)
O4 0.0214(17) 0.0125(16) 0.0284(15) 0.0023(13) -0.0042(13) -0.0019(12)
O5 0.0237(19) 0.0189(17) 0.0214(15) 0.0031(14) -0.0050(12) -0.0048(12)
O6 0.0261(19) 0.0242(18) 0.0307(17) 0.0038(15) 0.0124(14) -0.0014(14)
O7 0.0175(17) 0.0189(16) 0.0309(16) -0.0007(13) 0.0010(12) 0.0037(12)
O8 0.0182(17) 0.0211(17) 0.0192(14) -0.0027(14) 0.0053(12) 0.0047(12)
O9 0.035(2) 0.0308(19) 0.0195(15) -0.0115(15) 0.0079(13) -0.0072(13)
O10 0.0218(17) 0.0188(17) 0.0250(15) 0.0022(13) 0.0052(12) 0.0058(12)
O11 0.0250(19) 0.0189(17) 0.0207(15) 0.0075(14) 0.0048(12) 0.0033(12)
O12 0.034(2) 0.0258(19) 0.0244(16) 0.0036(16) -0.0083(14) 0.0014(13)
N11 0.0231(14) 0.0201(11) 0.0191(10) -0.0021(9) -0.0005(9) -0.0002(9)
N12 0.0345(15) 0.0241(12) 0.0245(11) -0.0010(10) -0.0034(10) -0.0049(9)
C11 0.0296(12) 0.0220(12) 0.0229(10) -0.0058(10) -0.0004(9) -0.0026(9)
C12 0.0299(14) 0.0331(15) 0.0241(11) 0.0041(12) -0.0025(10) -0.0080(10)
C13 0.0242(13) 0.0327(15) 0.0230(11) -0.0003(10) 0.0005(9) -0.0065(10)
N21A 0.0270(14) 0.0246(13) 0.0148(12) 0.0038(10) -0.0007(10) 0.0024(9)
N22A 0.059(2) 0.0382(14) 0.0605(19) -0.0010(13) 0.0066(18) 0.0262(13)
C21A 0.0343(13) 0.0328(14) 0.0433(18) -0.0013(12) 0.0060(13) 0.0147(12)
C22A 0.065(2) 0.0577(17) 0.090(3) 0.0050(16) -0.012(2) 0.0512(18)
C23A 0.0441(15) 0.0569(19) 0.077(2) -0.0005(13) -0.0231(17) 0.0440(19)
N21B 0.0270(14) 0.0246(13) 0.0148(12) 0.0038(10) -0.0007(10) 0.0024(9)
N22B 0.063(2) 0.0623(18) 0.097(3) 0.0044(17) -0.017(2) 0.056(2)
C21B 0.0423(15) 0.0562(19) 0.075(2) -0.0011(13) -0.0236(17) 0.0425(18)
C22B 0.062(2) 0.0389(14) 0.061(2) 0.0006(13) 0.0056(18) 0.0276(13)
C23B 0.0365(14) 0.0330(14) 0.0443(17) -0.0014(12) 0.0061(13) 0.0154(12)
N31 0.0203(11) 0.0167(14) 0.0180(10) -0.0004(9) 0.0005(8) -0.0010(9)
N32 0.0279(12) 0.0293(16) 0.0241(11) -0.0061(11) -0.0061(9) 0.0015(9)
C31 0.0274(12) 0.0181(14) 0.0201(10) -0.0035(9) -0.0033(8) -0.0010(9)
C32 0.0227(11) 0.0399(19) 0.0258(13) 0.0023(10) -0.0036(9) 0.0012(11)
C33 0.0216(12) 0.0291(14) 0.0219(11) 0.0055(10) -0.0006(8) -0.0013(9)
N41 0.0146(10) 0.0202(13) 0.0152(9) -0.0010(8) 0.0006(8) -0.0032(8)
N42 0.0242(11) 0.0312(14) 0.0213(9) 0.0030(10) 0.0082(8) -0.0019(9)
C41 0.0196(11) 0.0212(11) 0.0152(9) 0.0033(8) 0.0022(8) -0.0022(8)
C42 0.0246(11) 0.0387(15) 0.0276(11) -0.0074(10) 0.0109(9) -0.0042(10)
C43 0.0204(11) 0.0292(12) 0.0220(10) -0.0082(10) 0.0052(8) -0.0047(8)
N51 0.0176(13) 0.0169(12) 0.0192(10) -0.0015(10) 0.0013(9) 0.0014(9)
N52 0.0358(14) 0.0303(14) 0.0282(11) -0.0057(12) 0.0010(11) 0.0123(10)
C51 0.0233(11) 0.0364(15) 0.0319(12) -0.0067(11) 0.0019(10) 0.0163(12)
C52 0.0355(14) 0.0358(16) 0.0327(13) 0.0045(15) -0.0007(12) 0.0160(12)
C53 0.0231(11) 0.0434(17) 0.0372(14) 0.0064(13) 0.0017(11) 0.0209(13)
N61 0.0191(16) 0.0186(11) 0.0195(10) -0.0052(10) 0.0035(10) -0.0011(9)
N62 0.044(2) 0.0387(14) 0.0318(11) -0.0040(13) 0.0067(12) -0.0167(11)
C61 0.054(2) 0.0331(12) 0.0238(11) -0.0126(12) 0.0162(12) -0.0085(9)
C62 0.091(3) 0.0271(11) 0.0448(16) -0.0130(13) 0.0128(18) -0.0162(11)
C63 0.105(3) 0.0207(12) 0.0381(13) -0.0229(13) 0.0234(16) -0.0081(10)
N71 0.0200(12) 0.0218(15) 0.0179(11) 0.0028(9) -0.0002(9) 0.0018(9)
N72 0.0278(13) 0.0354(17) 0.0213(11) -0.0061(11) 0.0048(10) -0.0023(9)
C71 0.0271(12) 0.0258(16) 0.0194(11) -0.0009(10) 0.0026(9) 0.0032(10)
C72 0.0236(12) 0.044(2) 0.0283(14) 0.0031(10) 0.0059(10) -0.0025(11)
C73 0.0230(12) 0.0341(16) 0.0275(12) 0.0093(11) 0.0041(10) 0.0031(10)
N81 0.0310(15) 0.0273(16) 0.0201(11) 0.0006(12) -0.0026(10) 0.0018(10)
N82 0.0390(16) 0.0457(19) 0.0272(13) 0.0065(13) -0.0101(11) -0.0012(12)
C81 0.0499(18) 0.0494(17) 0.0356(14) 0.0215(15) -0.0191(13) -0.0125(12)
C82 0.057(2) 0.0390(19) 0.0351(13) 0.0042(15) -0.0216(15) -0.0054(13)
C83 0.072(2) 0.0347(16) 0.0452(15) 0.0142(13) -0.0331(16) -0.0129(12)

loop_
_atom_site_label
_atom_site_fract_x
_atom_site_fract_y
_atom_site_fract_z
_atom_site_U_iso_or_equiv
_atom_site_calc_flag
_atom_site_calc_attached_atom
_atom_site_occupancy
Co1 0.74950(3) 0.49608(3) 0.451420(10) 0.01340(10) d . 1.000
Co2 1.00000 0.25000 0.49050(3) 0.0140(2) d . 1.000
Co3 0.50000 0.75000 0.48585(3) 0.0146(2) d . 1.000
V1 0.91203(3) 0.51325(3) 0.44896(2) 0.0141(2) d . 1.000
V2 0.98624(3) 0.41037(3) 0.49660(2) 0.0147(2) d . 1.000
V3 0.58537(3) 0.48403(3) 0.44678(2) 0.0135(2) d . 1.000
V4 0.51495(3) 0.59051(3) 0.49498(2) 0.0143(2) d . 1.000
O1 0.84173(12) 0.50246(13) 0.45746(9) 0.0210(7) d . 1.000
O2 0.94310(12) 0.55614(13) 0.49422(9) 0.0219(7) d . 1.000
O3 0.92057(14) 0.54520(14) 0.39942(9) 0.0276(8) d . 1.000
O4 0.99645(13) 0.34062(12) 0.48590(9) 0.0208(7) d . 1.000
O5 0.95000(13) 0.44320(12) 0.44797(9) 0.0214(7) d . 1.000
O6 0.94536(13) 0.41746(13) 0.54231(9) 0.0270(8) d . 1.000
O7 0.65574(13) 0.49097(13) 0.45419(9) 0.0225(7) d . 1.000
O8 0.55588(12) 0.44083(13) 0.49255(9) 0.0195(7) d . 1.000
O9 0.57477(14) 0.45427(14) 0.39603(9) 0.0283(8) d . 1.000
O10 0.50695(13) 0.65965(12) 0.48173(9) 0.0219(7) d . 1.000
O11 0.54941(13) 0.55483(12) 0.44682(9) 0.0215(7) d . 1.000
O12 0.55571(14) 0.58552(13) 0.54061(9) 0.0281(8) d . 1.000
N11 0.76020(12) 0.43240(11) 0.39856(8) 0.0208(8) d . 1.000
N12 0.73945(13) 0.36325(11) 0.34922(9) 0.0277(9) d . 1.000
C11 0.72077(11) 0.39462(13) 0.38516(9) 0.0248(9) d . 1.000
C12 0.79425(13) 0.38204(14) 0.33891(9) 0.0290(10) d . 1.000
C13 0.80669(11) 0.42464(13) 0.36947(10) 0.0266(10) d . 1.000
N21A 0.74829(10) 0.42319(11) 0.49645(9) 0.0221(7) d . 0.389(18)
N22A 0.7173(5) 0.34017(16) 0.52509(17) 0.0526(14) d . 0.389(18)
C21A 0.7030(2) 0.3889(2) 0.50207(15) 0.0368(10) d . 0.389(18)
C22A 0.7753(5) 0.3434(2) 0.53486(14) 0.0706(13) d . 0.389(18)
C23A 0.7940(3) 0.3946(3) 0.51710(13) 0.0594(11) d . 0.389(18)
N21B 0.74829(10) 0.42319(11) 0.49645(9) 0.0221(7) d . 0.611
N22B 0.7831(4) 0.3481(2) 0.53436(14) 0.0742(13) d . 0.611
C21B 0.79492(17) 0.4000(2) 0.51502(13) 0.0578(11) d . 0.611
C22B 0.7252(4) 0.33730(15) 0.52781(16) 0.0538(14) d . 0.611
C23B 0.70416(19) 0.3838(2) 0.50443(14) 0.0379(10) d . 0.611
N31 0.92821(10) 0.24754(12) 0.44265(8) 0.0183(8) d . 1.000
N32 0.86451(12) 0.22381(13) 0.38977(8) 0.0271(9) d . 1.000
C31 0.91620(12) 0.21141(11) 0.40924(9) 0.0219(7) d . 1.000
C32 0.84193(11) 0.27081(14) 0.41205(11) 0.0295(9) d . 1.000
C33 0.88145(13) 0.28514(12) 0.44457(9) 0.0242(8) d . 1.000
N41 0.93562(10) 0.24392(11) 0.54265(7) 0.0167(7) d . 1.000
N42 0.87858(11) 0.26676(12) 0.60022(8) 0.0256(8) d . 1.000
C41 0.92407(11) 0.28295(10) 0.57411(9) 0.0187(6) d . 1.000
C42 0.85977(12) 0.21408(13) 0.58456(10) 0.0303(8) d . 1.000
C43 0.89515(13) 0.20033(11) 0.54910(9) 0.0239(6) d . 1.000
N51 0.74300(11) 0.55943(11) 0.39775(8) 0.0179(8) d . 1.000
N52 0.76460(13) 0.61734(13) 0.34042(9) 0.0314(10) d . 1.000
C51 0.78531(10) 0.58214(14) 0.37339(10) 0.0305(10) d . 1.000
C52 0.70535(13) 0.61723(15) 0.34381(10) 0.0346(10) d . 1.000
C53 0.69242(11) 0.58145(15) 0.37921(11) 0.0346(11) d . 1.000
N61 0.74488(13) 0.56431(11) 0.49998(8) 0.0191(8) d . 1.000
N62 0.72954(14) 0.61551(13) 0.56223(8) 0.0381(10) d . 1.000
C61 0.72624(15) 0.56275(12) 0.54227(9) 0.0371(11) d . 1.000
C62 0.75166(19) 0.65328(11) 0.53081(12) 0.0543(16) d . 1.000
C63 0.76098(19) 0.62138(13) 0.49257(10) 0.0547(16) d . 1.000
N71 0.57053(10) 0.75341(12) 0.43729(8) 0.0199(8) d . 1.000
N72 0.63030(13) 0.78269(13) 0.38332(8) 0.0282(9) d . 1.000
C71 0.57968(12) 0.79237(12) 0.40529(9) 0.0241(8) d . 1.000
C72 0.65518(12) 0.73455(15) 0.40237(11) 0.0318(8) d . 1.000
C73 0.61808(13) 0.71680(12) 0.43559(10) 0.0282(9) d . 1.000
N81 0.56373(12) 0.75723(13) 0.53860(8) 0.0261(9) d . 1.000
N82 0.62940(13) 0.73866(15) 0.59127(10) 0.0373(10) d . 1.000
C81 0.60291(15) 0.71982(13) 0.55305(10) 0.0450(11) d . 1.000
C82 0.60578(17) 0.79141(15) 0.60203(10) 0.0437(12) d . 1.000
C83 0.56537(16) 0.80252(13) 0.56941(12) 0.0506(13) d . 1.000
H1N12 0.72029 0.33626 0.33531 0.033 c N12 1.000
H1C11 0.68437 0.39008 0.39883 0.030 c C11 1.000
H1C12 0.81828 0.36840 0.31561 0.036 c C12 1.000
H1C13 0.84150 0.44554 0.37061 0.034 c C13 1.000
H1N22A 0.69402 0.31214 0.53232 0.073 c N22A 0.389
H1C21A 0.66565 0.39727 0.49144 0.061 c C21A 0.389
H1C22A 0.79752 0.31589 0.55055 0.111 c C22A 0.389
H1C23A 0.83219 0.40846 0.51863 0.100 c C23A 0.389
H1N22B 0.80751 0.32586 0.54831 0.116 c N22B 0.611
H1C21B 0.83168 0.41734 0.51484 0.095 c C21B 0.611
H1C22B 0.70443 0.30464 0.53743 0.074 c C22B 0.611
H1C23B 0.66557 0.38832 0.49515 0.063 c C23B 0.611
H1N32 0.84863 0.20543 0.36735 0.032 c N32 1.000
H1C31 0.94044 0.18095 0.40013 0.025 c C31 1.000
H1C32 0.80656 0.28933 0.40614 0.037 c C32 1.000
H1C33 0.87755 0.31585 0.46514 0.028 c C33 1.000
H1N42 0.86405 0.28613 0.62268 0.029 c N42 1.000
H1C41 0.94477 0.31758 0.57790 0.019 c C41 1.000
H1C42 0.82890 0.19200 0.59590 0.040 c C42 1.000
H1C43 0.89246 0.16645 0.53170 0.027 c C43 1.000
H1N52 0.78505 0.63641 0.32079 0.045 c N52 1.000
H1C51 0.82478 0.57480 0.37831 0.055 c C51 1.000
H1C52 0.67907 0.63759 0.32554 0.052 c C52 1.000
H1C53 0.65489 0.57302 0.38946 0.061 c C53 1.000
H1N62 0.71952 0.62385 0.58978 0.056 c N62 1.000
H1C61 0.71244 0.52928 0.55669 0.078 c C61 1.000
H1C62 0.75890 0.69294 0.53479 0.092 c C62 1.000
H1C63 0.77604 0.63592 0.46533 0.107 c C63 1.000
H1N72 0.64437 0.80316 0.36127 0.033 c N72 1.000
H1C71 0.55430 0.82293 0.39862 0.030 c C71 1.000
H1C72 0.69050 0.71734 0.39424 0.041 c C72 1.000
H1C73 0.62389 0.68462 0.45445 0.037 c C73 1.000
H1N82 0.65633 0.72068 0.60618 0.053 c N82 1.000
H1C81 0.61134 0.68460 0.53864 0.089 c C81 1.000
H1C82 0.61543 0.81504 0.62675 0.069 c C82 1.000
H1C83 0.54216 0.83583 0.56805 0.097 c C83 1.000

loop_
_geom_angle_atom_site_label_1
_geom_angle_atom_site_label_2
_geom_angle_atom_site_label_3
_geom_angle_site_symmetry_1
_geom_angle_site_symmetry_2
_geom_angle_site_symmetry_3
_geom_angle
_geom_angle_publ_flag
O1 Co1 O7 . . . 173.00(10) .
O1 Co1 N11 . . . 89.60(10) .
O1 Co1 N21A . . . 90.90(10) .
O1 Co1 N51 . . . 94.80(10) .
O1 Co1 N61 . . . 86.70(10) .
O1 Co1 N21B . . . 90.90(10) .
O7 Co1 N11 . . . 96.00(10) .
O7 Co1 N21A . . . 85.50(10) .
O7 Co1 N51 . . . 89.70(10) .
O7 Co1 N61 . . . 88.00(10) .
O7 Co1 N21B . . . 85.50(10) .
N11 Co1 N21A . . . 85.10(10) .
N11 Co1 N51 . . . 86.50(10) .
N11 Co1 N61 . . . 174.30(10) .
N11 Co1 N21B . . . 85.10(10) .
N21A Co1 N51 . . . 169.80(10) .
N21A Co1 N61 . . . 99.30(10) .
N21A Co1 N21B . . . 0.0(2) .
N51 Co1 N61 . . . 89.40(10) .
N51 Co1 N21B . . . 169.80(10) .
N61 Co1 N21B . . . 99.30(10) .
O4 Co2 O4 . . 3_755 172.6(2) .
O4 Co2 N31 . . . 87.40(10) .
O4 Co2 N31 . . 3_755 87.80(10) .
O4 Co2 N41 . . . 94.90(10) .
O4 Co2 N41 . . 3_755 90.50(10) .
O4 Co2 N31 3_755 . . 87.80(10) .
O4 Co2 N31 3_755 . 3_755 87.40(10) .
O4 Co2 N41 3_755 . . 90.50(10) .
O4 Co2 N41 3_755 . 3_755 94.90(10) .
N31 Co2 N31 . . 3_755 99.10(10) .
N31 Co2 N41 . . . 86.40(10) .
N31 Co2 N41 . . 3_755 174.00(10) .
N31 Co2 N41 3_755 . . 174.00(10) .
N31 Co2 N41 3_755 . 3_755 86.40(10) .
N41 Co2 N41 . . 3_755 88.20(10) .
O10 Co3 O10 . . 3_665 173.3(2) .
O10 Co3 N71 . . . 86.60(10) .
O10 Co3 N71 . . 3_665 89.00(10) .
O10 Co3 N81 . . . 93.80(10) .
O10 Co3 N81 . . 3_665 91.00(10) .
O10 Co3 N71 3_665 . . 89.00(10) .
O10 Co3 N71 3_665 . 3_665 86.60(10) .
O10 Co3 N81 3_665 . . 91.00(10) .
O10 Co3 N81 3_665 . 3_665 93.80(10) .
N71 Co3 N71 . . 3_665 97.30(10) .
N71 Co3 N81 . . . 87.80(10) .
N71 Co3 N81 . . 3_665 174.20(10) .
N71 Co3 N81 3_665 . . 174.20(10) .
N71 Co3 N81 3_665 . 3_665 87.80(10) .
N81 Co3 N81 . . 3_665 87.1(2) .
O1 V1 O2 . . . 110.90(10) .
O1 V1 O3 . . . 108.50(10) .
O1 V1 O5 . . . 109.60(10) .
O2 V1 O3 . . . 111.20(10) .
O2 V1 O5 . . . 107.70(10) .
O3 V1 O5 . . . 108.80(10) .
O2 V2 O4 5_766 . . 108.20(10) .
O2 V2 O5 5_766 . . 110.50(10) .
O2 V2 O6 5_766 . . 110.30(10) .
O4 V2 O5 . . . 108.60(10) .
O4 V2 O6 . . . 109.40(10) .
O5 V2 O6 . . . 109.80(10) .
O7 V3 O8 . . . 109.00(10) .
O7 V3 O9 . . . 107.7(2) .
O7 V3 O11 . . . 111.10(10) .
O8 V3 O9 . . . 112.90(10) .
O8 V3 O11 . . . 108.70(10) .
O9 V3 O11 . . . 107.60(10) .
O8 V4 O10 5_666 . . 109.30(10) .
O8 V4 O11 5_666 . . 111.60(10) .
O8 V4 O12 5_666 . . 108.60(10) .
O10 V4 O11 . . . 107.50(10) .
O10 V4 O12 . . . 108.9(2) .
O11 V4 O12 . . . 110.90(10) .
Co1 O1 V1 . . . 165.7(2) .
V1 O2 V2 . . 5_766 134.0(2) .
Co2 O4 V2 . . . 164.1(2) .
V1 O5 V2 . . . 124.80(10) .
Co1 O7 V3 . . . 169.9(2) .
V3 O8 V4 . . 5_666 134.8(2) .
Co3 O10 V4 . . . 162.8(2) .
V3 O11 V4 . . . 126.90(10) .
Co1 N11 C11 . . . 126.0(2) .
Co1 N11 C13 . . . 128.7(2) .
C11 N11 C13 . . . 105.20(10) .
C11 N12 C12 . . . 107.40(10) .
N11 C11 N12 . . . 111.60(10) .
N12 C12 C13 . . . 106.00(10) .
N11 C13 C12 . . . 109.90(10) .
Co1 N21A C21A . . . 123.9(3) .
Co1 N21A C23A . . . 129.5(3) .
C21A N21A C23A . . . 105.20(10) .
C21A N22A C22A . . . 107.40(10) .
N21A C21A N22A . . . 111.60(10) .
N22A C22A C23A . . . 106.00(10) .
N21A C23A C22A . . . 109.90(10) .
Co2 N31 C31 . . . 131.3(2) .
Co2 N31 C33 . . . 123.3(2) .
C31 N31 C33 . . . 105.20(10) .
C31 N32 C32 . . . 107.40(10) .
N31 C31 N32 . . . 111.60(10) .
N32 C32 C33 . . . 106.00(10) .
N31 C33 C32 . . . 109.90(10) .
Co2 N41 C41 . . . 126.9(2) .
Co2 N41 C43 . . . 127.8(2) .
C41 N41 C43 . . . 105.20(10) .
C41 N42 C42 . . . 107.40(10) .
N41 C41 N42 . . . 111.60(10) .
N42 C42 C43 . . . 106.00(10) .
N41 C43 C42 . . . 109.90(10) .
Co1 N51 C51 . . . 128.0(2) .
Co1 N51 C53 . . . 126.6(2) .
C51 N51 C53 . . . 105.20(10) .
C51 N52 C52 . . . 107.40(10) .
N51 C51 N52 . . . 111.60(10) .
N52 C52 C53 . . . 106.00(10) .
N51 C53 C52 . . . 109.90(10) .
Co1 N61 C61 . . . 129.2(2) .
Co1 N61 C63 . . . 125.6(2) .
C61 N61 C63 . . . 105.20(10) .
C61 N62 C62 . . . 107.40(10) .
N61 C61 N62 . . . 111.60(10) .
N62 C62 C63 . . . 106.00(10) .
N61 C63 C62 . . . 109.90(10) .
Co3 N71 C71 . . . 128.1(2) .
Co3 N71 C73 . . . 126.6(2) .
C71 N71 C73 . . . 105.20(10) .
C71 N72 C72 . . . 107.40(10) .
N71 C71 N72 . . . 111.60(10) .
N72 C72 C73 . . . 106.00(10) .
N71 C73 C72 . . . 109.90(10) .
Co3 N81 C81 . . . 130.7(2) .
Co3 N81 C83 . . . 123.6(2) .
C81 N81 C83 . . . 105.20(10) .
C81 N82 C82 . . . 107.40(10) .
N81 C81 N82 . . . 111.60(10) .
N82 C82 C83 . . . 106.00(10) .
N81 C83 C82 . . . 109.90(10) .
Co1 N21B C21B . . . 124.3(3) .
Co1 N21B C23B . . . 129.1(3) .
C21B N21B C23B . . . 105.20(10) .
C21B N22B C22B . . . 107.40(10) .
N21B C21B N22B . . . 111.60(10) .
N22B C22B C23B . . . 106.00(10) .
N21B C23B C22B . . . 109.90(10) .
C11 N12 H1N12 . . . 126.3 .
C12 N12 H1N12 . . . 126.3 .
N11 C11 H1C11 . . . 124.2 .
N12 C11 H1C11 . . . 124.2 .
N12 C12 H1C12 . . . 127.0 .
C13 C12 H1C12 . . . 127.0 .
N11 C13 H1C13 . . . 125.1 .
C12 C13 H1C13 . . . 125.1 .
C21A N22A H1N22A . . . 126.3 .
C22A N22A H1N22A . . . 126.3 .
N21A C21A H1C21A . . . 124.2 .
N22A C21A H1C21A . . . 124.2 .
N22A C22A H1C22A . . . 127.0 .
C23A C22A H1C22A . . . 127.0 .
N21A C23A H1C23A . . . 125.1 .
C22A C23A H1C23A . . . 125.1 .
C31 N32 H1N32 . . . 126.3 .
C32 N32 H1N32 . . . 126.3 .
N31 C31 H1C31 . . . 124.2 .
N32 C31 H1C31 . . . 124.2 .
N32 C32 H1C32 . . . 127.0 .
C33 C32 H1C32 . . . 127.0 .
N31 C33 H1C33 . . . 125.1 .
C32 C33 H1C33 . . . 125.1 .
C41 N42 H1N42 . . . 126.3 .
C42 N42 H1N42 . . . 126.3 .
N41 C41 H1C41 . . . 124.2 .
N42 C41 H1C41 . . . 124.2 .
N42 C42 H1C42 . . . 127.0 .
C43 C42 H1C42 . . . 127.0 .
N41 C43 H1C43 . . . 125.1 .
C42 C43 H1C43 . . . 125.1 .
C51 N52 H1N52 . . . 126.3 .
C52 N52 H1N52 . . . 126.3 .
N51 C51 H1C51 . . . 124.2 .
N52 C51 H1C51 . . . 124.2 .
N52 C52 H1C52 . . . 127.0 .
C53 C52 H1C52 . . . 127.0 .
N51 C53 H1C53 . . . 125.1 .
C52 C53 H1C53 . . . 125.1 .
C61 N62 H1N62 . . . 126.3 .
C62 N62 H1N62 . . . 126.3 .
N61 C61 H1C61 . . . 124.2 .
N62 C61 H1C61 . . . 124.2 .
N62 C62 H1C62 . . . 127.0 .
C63 C62 H1C62 . . . 127.0 .
N61 C63 H1C63 . . . 125.1 .
C62 C63 H1C63 . . . 125.1 .
C71 N72 H1N72 . . . 126.3 .
C72 N72 H1N72 . . . 126.3 .
N71 C71 H1C71 . . . 124.2 .
N72 C71 H1C71 . . . 124.2 .
N72 C72 H1C72 . . . 127.0 .
C73 C72 H1C72 . . . 127.0 .
N71 C73 H1C73 . . . 125.1 .
C72 C73 H1C73 . . . 125.1 .
C81 N82 H1N82 . . . 126.3 .
C82 N82 H1N82 . . . 126.3 .
N81 C81 H1C81 . . . 124.2 .
N82 C81 H1C81 . . . 124.2 .
N82 C82 H1C82 . . . 127.0 .
C83 C82 H1C82 . . . 127.0 .
N81 C83 H1C83 . . . 125.1 .
C82 C83 H1C83 . . . 125.1 .
C21B N22B H1N22B . . . 126.3 .
C22B N22B H1N22B . . . 126.3 .
N21B C21B H1C21B . . . 124.2 .
N22B C21B H1C21B . . . 124.2 .
N22B C22B H1C22B . . . 127.0 .
C23B C22B H1C22B . . . 127.0 .
N21B C23B H1C23B . . . 125.1 .
C22B C23B H1C23B . . . 125.1 .

loop_
_geom_bond_atom_site_label_1
_geom_bond_atom_site_label_2
_geom_bond_site_symmetry_1
_geom_bond_site_symmetry_2
_geom_bond_distance
_geom_bond_publ_flag
Co1 O1 . . 2.123(3) .
Co1 O7 . . 2.151(3) .
Co1 N11 . . 2.140(2) .
Co1 N21A . . 2.126(2) .
Co1 N51 . . 2.143(2) .
Co1 N61 . . 2.114(2) .
Co1 N21B . . 2.126(2) .
Co2 O4 . . 2.080(3) .
Co2 O4 . 3_755 2.080(3) .
Co2 N31 . . 2.160(2) .
Co2 N31 . 3_755 2.160(2) .
Co2 N41 . . 2.126(2) .
Co2 N41 . 3_755 2.126(2) .
Co3 O10 . . 2.077(3) .
Co3 O10 . 3_665 2.077(3) .
Co3 N71 . . 2.152(2) .
Co3 N71 . 3_665 2.152(2) .
Co3 N81 . . 2.130(2) .
Co3 N81 . 3_665 2.130(2) .
V1 O1 . . 1.647(3) .
V1 O2 . . 1.796(3) .
V1 O3 . . 1.636(3) .
V1 O5 . . 1.824(3) .
V2 O2 . 5_766 1.810(3) .
V2 O4 . . 1.643(3) .
V2 O5 . . 1.811(3) .
V2 O6 . . 1.641(3) .
V3 O7 . . 1.633(3) .
V3 O8 . . 1.797(3) .
V3 O9 . . 1.652(3) .
V3 O11 . . 1.817(3) .
V4 O8 . 5_666 1.810(3) .
V4 O10 . . 1.639(3) .
V4 O11 . . 1.810(3) .
V4 O12 . . 1.633(3) .
N11 C11 . . 1.310(2) .
N11 C13 . . 1.374(2) .
N12 C11 . . 1.343(2) .
N12 C12 . . 1.360(2) .
C12 C13 . . 1.353(2) .
N21A C21A . . 1.310(2) .
N21A C23A . . 1.374(2) .
N22A C21A . . 1.343(2) .
N22A C22A . . 1.360(2) .
C22A C23A . . 1.353(2) .
N31 C31 . . 1.310(2) .
N31 C33 . . 1.374(2) .
N32 C31 . . 1.343(2) .
N32 C32 . . 1.360(2) .
C32 C33 . . 1.353(2) .
N41 C41 . . 1.310(2) .
N41 C43 . . 1.374(2) .
N42 C41 . . 1.343(2) .
N42 C42 . . 1.360(2) .
C42 C43 . . 1.353(2) .
N51 C51 . . 1.310(2) .
N51 C53 . . 1.374(2) .
N52 C51 . . 1.343(2) .
N52 C52 . . 1.360(2) .
C52 C53 . . 1.353(2) .
N61 C61 . . 1.310(2) .
N61 C63 . . 1.374(2) .
N62 C61 . . 1.343(2) .
N62 C62 . . 1.360(2) .
C62 C63 . . 1.353(2) .
N71 C71 . . 1.310(2) .
N71 C73 . . 1.374(2) .
N72 C71 . . 1.343(2) .
N72 C72 . . 1.360(2) .
C72 C73 . . 1.353(2) .
N81 C81 . . 1.310(2) .
N81 C83 . . 1.374(2) .
N82 C81 . . 1.343(2) .
N82 C82 . . 1.360(2) .
C82 C83 . . 1.353(2) .
N21B C21B . . 1.310(2) .
N21B C23B . . 1.374(2) .
N22B C21B . . 1.343(2) .
N22B C22B . . 1.360(2) .
C22B C23B . . 1.353(2) .
N12 H1N12 . . 0.860 .
C11 H1C11 . . 0.930 .
C12 H1C12 . . 0.930 .
C13 H1C13 . . 0.930 .
N22A H1N22A . . 0.860 .
C21A H1C21A . . 0.930 .
C22A H1C22A . . 0.930 .
C23A H1C23A . . 0.930 .
N32 H1N32 . . 0.860 .
C31 H1C31 . . 0.930 .
C32 H1C32 . . 0.930 .
C33 H1C33 . . 0.930 .
N42 H1N42 . . 0.860 .
C41 H1C41 . . 0.930 .
C42 H1C42 . . 0.930 .
C43 H1C43 . . 0.930 .
N52 H1N52 . . 0.860 .
C51 H1C51 . . 0.930 .
C52 H1C52 . . 0.930 .
C53 H1C53 . . 0.930 .
N62 H1N62 . . 0.860 .
C61 H1C61 . . 0.930 .
C62 H1C62 . . 0.930 .
C63 H1C63 . . 0.930 .
N72 H1N72 . . 0.860 .
C71 H1C71 . . 0.930 .
C72 H1C72 . . 0.930 .
C73 H1C73 . . 0.930 .
N82 H1N82 . . 0.860 .
C81 H1C81 . . 0.930 .
C82 H1C82 . . 0.930 .
C83 H1C83 . . 0.930 .
N22B H1N22B . . 0.860 .
C21B H1C21B . . 0.930 .
C22B H1C22B . . 0.930 .
C23B H1C23B . . 0.930 .

loop_
_geom_hbond_atom_site_label_D
_geom_hbond_atom_site_label_H
_geom_hbond_atom_site_label_A
_geom_hbond_site_symmetry_A
_geom_hbond_distance_DH
_geom_hbond_distance_HA
_geom_hbond_distance_DA
_geom_hbond_angle_DHA
_geom_hbond_publ_flag
N12 H1N12 O12 10_544 0.86 1.96 2.761(4) 154.9 .
N32 H1N32 O11 14_455 0.86 2.13 2.928(3) 153.7 .
N42 H1N42 O3 4_565 0.86 2.02 2.788(3) 148.3 .
N52 H1N52 O6 10_544 0.86 1.92 2.755(4) 162.5 .
N62 H1N62 O9 4_565 0.86 2.05 2.867(3) 157.6 .
N72 H1N72 O5 14_465 0.86 2.06 2.809(3) 144.5 .
N82 H1N82 O9 4_565 0.86 1.91 2.759(4) 169.2 .
C51 H1C51 O3 . 0.93 2.38 3.298(4) 171.0 .
